data_4326964
loop_
_publ_author_name
'Timothy P. Brewster'
'Wendu Ding'
'Nathan D. Schley'
'Nilay Hazari'
'Victor S. Batista'
'Robert H. Crabtree'

_publ_contact_author_email robert.crabtree@yale.edu
_publ_contact_author_fax '+203 432 6144'
_publ_contact_author_name 'Dr. Robert H Crabtree'
_publ_contact_author_phone '+203 432 3925'
_publ_section_title
;
 Thiocyanate Linkage Isomerism in a Ruthenium Polypyridyl Complex
;
_journal_name_full 'Inorganic Chemistry'
_journal_page_first 11938
_journal_page_last 11946
_journal_paper_doi 10.1021/ic200950e
_journal_volume 50
_journal_year 2011
_chemical_formula_moiety 'C37.72 H45.48 Cl3.62 F6 N6 Ru S Sb '
_chemical_formula_sum 'C37.72 H45.48 Cl3.62 F6 N6 Ru S Sb'
_chemical_formula_weight 1080.14
_space_group_IT_number 15
_symmetry_cell_setting monoclinic
_symmetry_Int_Tables_number 15
_symmetry_space_group_name_Hall '-I 2ya'
_symmetry_space_group_name_H-M 'I 1 2/a 1'
_cell_angle_alpha 90.0000
_cell_angle_beta 115.532(8)
_cell_angle_gamma 90.0000
_cell_formula_units_Z 8
_cell_length_a 26.4182(19)
_cell_length_b 13.1752(3)
_cell_length_c 27.9765(16)
_cell_measurement_reflns_used 9217
_cell_measurement_temperature 93.1
_cell_measurement_theta_max 65.1
_cell_measurement_theta_min 6.5
_cell_volume 8786.7(10)
_computing_cell_refinement PROCESS-AUTO
_computing_data_collection PROCESS-AUTO
_computing_data_reduction CrystalStructure
_computing_publication_material 'CrystalStructure 3.8'
_computing_structure_refinement SHELXL
_computing_structure_solution SIR92
_diffrn_ambient_temperature 93
_diffrn_detector_area_resol_mean 22
_diffrn_measured_fraction_theta_full 0.991
_diffrn_measured_fraction_theta_max 0.991
_diffrn_measurement_device_type 'Rigaku SATURN944+'
_diffrn_measurement_method \w
_diffrn_radiation_type 'Cu K\a'
_diffrn_radiation_wavelength 1.54187
_diffrn_reflns_av_R_equivalents 0.084
_diffrn_reflns_limit_h_max 31
_diffrn_reflns_limit_h_min -29
_diffrn_reflns_limit_k_max 15
_diffrn_reflns_limit_k_min -15
_diffrn_reflns_limit_l_max 31
_diffrn_reflns_limit_l_min -32
_diffrn_reflns_number 29865
_diffrn_reflns_theta_full 65.07
_diffrn_reflns_theta_max 65.07
_diffrn_standards_number 0
_exptl_absorpt_coefficient_mu 10.643
_exptl_absorpt_correction_T_max 0.727
_exptl_absorpt_correction_T_min 0.527
_exptl_absorpt_correction_type multi-scan
_exptl_absorpt_process_details 'CrystalClear (Rigaku, 2009)'
_exptl_crystal_colour Red
_exptl_crystal_density_diffrn 1.633
_exptl_crystal_description Prism
_exptl_crystal_F_000 4322.72
_exptl_crystal_size_max 0.07
_exptl_crystal_size_mid 0.07
_exptl_crystal_size_min 0.03
_refine_diff_density_max 1.26
_refine_diff_density_min -1.13
_refine_ls_extinction_method none
_refine_ls_goodness_of_fit_ref 1.084
_refine_ls_hydrogen_treatment refall
_refine_ls_number_parameters 533
_refine_ls_number_reflns 7430
_refine_ls_R_factor_gt 0.0743
_refine_ls_shift/su_max 0.0010
_refine_ls_structure_factor_coef Fsqd
_refine_ls_weighting_details 'w = 1/[\s^2^(Fo^2^)+(0.1064P)^2^+14.3264P] where P=(Fo^2^+2Fc^2^)/3'
_refine_ls_weighting_scheme calc
_refine_ls_wR_factor_ref 0.2184
_reflns_number_gt 4453
_reflns_number_total 7430
_reflns_threshold_expression F^2^>2.0\s(F^2^)
_cod_data_source_file ic200950e_si_002_1.cif
_cod_data_source_block Ru(terpy)(tbbipy)(SCN)
_cod_original_cell_volume 8786.7(8)
_cod_original_formula_sum 'C37.72 H45.48 Cl3.62 F6 N6 Ru S Sb '
_cod_database_code 4326964

loop_
_symmetry_equiv_pos_site_id
_symmetry_equiv_pos_as_xyz
1 +X,+Y,+Z
2 1/2-X,+Y,-Z
3 -X,-Y,-Z
4 1/2+X,-Y,+Z
5 1/2+X,1/2+Y,1/2+Z
6 -X,1/2+Y,1/2-Z
7 1/2-X,1/2-Y,1/2-Z
8 +X,1/2-Y,1/2+Z

loop_
_atom_site_label
_atom_site_type_symbol
_atom_site_fract_x
_atom_site_fract_y
_atom_site_fract_z
_atom_site_U_iso_or_equiv
_atom_site_adp_type
_atom_site_occupancy
_atom_site_symmetry_multiplicity
_atom_site_calc_flag
_atom_site_refinement_flags
Sb(1) Sb 0.31104(3) 0.58036(5) 0.62686(2) 0.0681(2) Uani 1.00 1 d .
Ru(1) Ru 0.50108(3) 0.76885(6) 0.56869(3) 0.0707(2) Uani 1.00 1 d .
Cl(1) Cl 0.7550(4) 0.7968(7) 0.3239(3) 0.176(3) Uani 0.62 1 d P
Cl(2) Cl 0.2321(3) 1.1440(6) 0.4388(3) 0.201(3) Uani 0.80 1 d P
Cl(2') Cl 0.309(2) 1.2376(17) 0.4636(12) 0.223(19) Uani 0.20 1 d P
Cl(3) Cl 0.6201(3) -0.0184(6) 0.2438(4) 0.290(4) Uani 1.00 1 d .
Cl(4) Cl 0.5709(9) 0.0500(16) 0.3278(9) 0.368(13) Uani 0.50 1 d P
Cl(4') Cl 0.6958(8) 0.0043(15) 0.3803(6) 0.288(9) Uani 0.50 1 d P
S(1) S 0.49283(14) 0.7918(2) 0.47801(13) 0.0931(9) Uani 1.00 1 d .
F(1) F 0.2439(2) 0.6004(6) 0.6307(2) 0.109(2) Uani 1.00 1 d .
F(2) F 0.3327(3) 0.4876(6) 0.6830(2) 0.118(2) Uani 1.00 1 d .
F(3) F 0.3427(4) 0.6823(6) 0.6757(3) 0.140(3) Uani 1.00 1 d .
F(4) F 0.3788(2) 0.5585(5) 0.6235(2) 0.104(2) Uani 1.00 1 d .
F(5) F 0.2886(3) 0.6714(5) 0.5708(2) 0.108(2) Uani 1.00 1 d .
F(6) F 0.2790(3) 0.4778(5) 0.5788(3) 0.120(2) Uani 1.00 1 d .
N(1) N 0.5579(3) 0.8871(6) 0.6022(3) 0.075(2) Uani 1.00 1 d .
N(2) N 0.5100(3) 0.7687(6) 0.6452(3) 0.077(2) Uani 1.00 1 d .
N(3) N 0.4255(3) 0.8443(6) 0.5419(3) 0.074(2) Uani 1.00 1 d .
N(4) N 0.4486(3) 0.6561(6) 0.5435(2) 0.065(2) Uani 1.00 1 d .
N(5) N 0.5570(3) 0.6497(6) 0.5869(3) 0.073(2) Uani 1.00 1 d .
N(6) N 0.6011(6) 0.7672(9) 0.4851(5) 0.117(3) Uani 1.00 1 d .
C(1) C 0.5776(4) 0.9498(8) 0.5761(4) 0.081(3) Uani 1.00 1 d .
C(2) C 0.6174(5) 1.0222(8) 0.6020(4) 0.089(3) Uani 1.00 1 d .
C(3) C 0.6360(4) 1.0392(8) 0.6556(4) 0.085(3) Uani 1.00 1 d .
C(4) C 0.6130(4) 0.9776(9) 0.6812(4) 0.088(3) Uani 1.00 1 d .
C(5) C 0.5739(4) 0.9023(8) 0.6547(4) 0.078(2) Uani 1.00 1 d .
C(6) C 0.5480(4) 0.8352(7) 0.6802(4) 0.079(3) Uani 1.00 1 d .
C(7) C 0.5587(4) 0.8345(9) 0.7332(4) 0.089(3) Uani 1.00 1 d .
C(8) C 0.5312(5) 0.7716(9) 0.7533(4) 0.092(3) Uani 1.00 1 d .
C(9) C 0.4929(5) 0.7056(9) 0.7174(4) 0.088(3) Uani 1.00 1 d .
C(10) C 0.4833(5) 0.7063(8) 0.6652(5) 0.085(3) Uani 1.00 1 d .
C(11) C 0.6768(7) 1.1236(12) 0.6842(5) 0.120(5) Uani 1.00 1 d .
C(12) C 0.6993(7) 1.1759(13) 0.6479(6) 0.154(7) Uani 1.00 1 d .
C(13) C 0.7267(6) 1.0763(12) 0.7326(6) 0.130(5) Uani 1.00 1 d .
C(14) C 0.6486(6) 1.2004(10) 0.7047(5) 0.122(5) Uani 1.00 1 d .
C(15) C 0.5424(7) 0.7758(14) 0.8116(5) 0.121(5) Uani 1.00 1 d .
C(16) C 0.6034(6) 0.7685(14) 0.8472(5) 0.136(5) Uani 1.00 1 d .
C(17) C 0.5195(9) 0.880(2) 0.8202(7) 0.200(10) Uani 1.00 1 d .
C(18) C 0.5145(12) 0.687(2) 0.8262(7) 0.267(18) Uani 1.00 1 d .
C(19) C 0.4157(5) 0.9458(8) 0.5413(4) 0.083(3) Uani 1.00 1 d .
C(20) C 0.3623(6) 0.9891(9) 0.5184(5) 0.093(3) Uani 1.00 1 d .
C(21) C 0.3159(6) 0.9220(10) 0.4948(5) 0.095(3) Uani 1.00 1 d .
C(22) C 0.3251(5) 0.8202(10) 0.4955(4) 0.086(3) Uani 1.00 1 d .
C(23) C 0.3803(4) 0.7823(8) 0.5189(4) 0.074(2) Uani 1.00 1 d .
C(24) C 0.3937(4) 0.6744(7) 0.5209(3) 0.072(2) Uani 1.00 1 d .
C(25) C 0.3553(4) 0.5930(9) 0.5036(4) 0.080(3) Uani 1.00 1 d .
C(26) C 0.3766(5) 0.4946(8) 0.5105(4) 0.079(3) Uani 1.00 1 d .
C(27) C 0.4328(5) 0.4782(8) 0.5335(4) 0.077(2) Uani 1.00 1 d .
C(28) C 0.4700(4) 0.5612(7) 0.5505(3) 0.072(2) Uani 1.00 1 d .
C(29) C 0.5317(4) 0.5570(8) 0.5760(3) 0.072(2) Uani 1.00 1 d .
C(30) C 0.5629(5) 0.4688(9) 0.5879(4) 0.083(3) Uani 1.00 1 d .
C(31) C 0.6208(5) 0.4733(10) 0.6106(4) 0.090(3) Uani 1.00 1 d .
C(32) C 0.6458(5) 0.5667(10) 0.6203(4) 0.093(3) Uani 1.00 1 d .
C(33) C 0.6136(4) 0.6528(10) 0.6083(4) 0.089(3) Uani 1.00 1 d .
C(34) C 0.5550(6) 0.7783(10) 0.4815(5) 0.099(3) Uani 1.00 1 d .
C(35) C 0.740(2) 0.758(3) 0.2616(12) 0.25(2) Uani 0.62 1 d P
C(36) C 0.2466(16) 1.253(2) 0.4711(16) 0.33(3) Uani 1.00 1 d .
C(37) C 0.6423(7) 0.0921(11) 0.3635(7) 0.145(6) Uani 1.00 1 d .
C(38) C 0.6383(11) 0.063(2) 0.3053(8) 0.30(2) Uani 1.00 1 d .
H(1) H 0.5636 0.9437 0.5387 0.097 Uiso 1.00 1 c R
H(2) H 0.6324 1.0614 0.5827 0.106 Uiso 1.00 1 c R
H(4) H 0.6243 0.9869 0.7180 0.106 Uiso 1.00 1 c R
H(7) H 0.5863 0.8796 0.7567 0.107 Uiso 1.00 1 c R
H(9) H 0.4731 0.6591 0.7290 0.106 Uiso 1.00 1 c R
H(10) H 0.4563 0.6603 0.6417 0.102 Uiso 1.00 1 c R
H(12A) H 0.7340 1.1424 0.6518 0.185 Uiso 1.00 1 c R
H(12B) H 0.7070 1.2475 0.6580 0.185 Uiso 1.00 1 c R
H(12C) H 0.6713 1.1711 0.6110 0.185 Uiso 1.00 1 c R
H(13A) H 0.7182 1.0768 0.7634 0.156 Uiso 1.00 1 c R
H(13B) H 0.7607 1.1161 0.7405 0.156 Uiso 1.00 1 c R
H(13C) H 0.7326 1.0063 0.7243 0.156 Uiso 1.00 1 c R
H(14A) H 0.6304 1.2523 0.6776 0.146 Uiso 1.00 1 c R
H(14B) H 0.6768 1.2324 0.7368 0.146 Uiso 1.00 1 c R
H(14C) H 0.6205 1.1663 0.7131 0.146 Uiso 1.00 1 c R
H(16A) H 0.6139 0.6970 0.8551 0.164 Uiso 1.00 1 c R
H(16B) H 0.6115 0.8050 0.8802 0.164 Uiso 1.00 1 c R
H(16C) H 0.6249 0.7986 0.8297 0.164 Uiso 1.00 1 c R
H(17A) H 0.5494 0.9313 0.8309 0.240 Uiso 1.00 1 c R
H(17B) H 0.5064 0.8737 0.8479 0.240 Uiso 1.00 1 c R
H(17C) H 0.4882 0.9019 0.7871 0.240 Uiso 1.00 1 c R
H(18A) H 0.4769 0.7066 0.8215 0.321 Uiso 1.00 1 c R
H(18B) H 0.5372 0.6674 0.8632 0.321 Uiso 1.00 1 c R
H(18C) H 0.5115 0.6286 0.8031 0.321 Uiso 1.00 1 c R
H(19) H 0.4470 0.9897 0.5575 0.099 Uiso 1.00 1 c R
H(20) H 0.3572 1.0604 0.5185 0.111 Uiso 1.00 1 c R
H(21) H 0.2787 0.9480 0.4787 0.114 Uiso 1.00 1 c R
H(22) H 0.2943 0.7748 0.4803 0.104 Uiso 1.00 1 c R
H(25) H 0.3160 0.6049 0.4877 0.096 Uiso 1.00 1 c R
H(26) H 0.3516 0.4385 0.4989 0.095 Uiso 1.00 1 c R
H(27) H 0.4470 0.4109 0.5382 0.093 Uiso 1.00 1 c R
H(30) H 0.5445 0.4048 0.5805 0.099 Uiso 1.00 1 c R
H(31) H 0.6427 0.4130 0.6192 0.108 Uiso 1.00 1 c R
H(32) H 0.6855 0.5720 0.6354 0.111 Uiso 1.00 1 c R
H(33) H 0.6317 0.7170 0.6153 0.107 Uiso 1.00 1 c R

loop_
_atom_site_aniso_label
_atom_site_aniso_U_11
_atom_site_aniso_U_22
_atom_site_aniso_U_33
_atom_site_aniso_U_12
_atom_site_aniso_U_13
_atom_site_aniso_U_23
Sb(1) 0.0501(3) 0.0707(4) 0.0682(4) 0.0024(2) 0.0111(2) 0.0086(3)
Ru(1) 0.0665(5) 0.0552(4) 0.0802(5) -0.0200(3) 0.0218(4) -0.0221(3)
Cl(1) 0.186(7) 0.204(7) 0.130(5) 0.112(6) 0.060(5) 0.040(5)
Cl(2) 0.142(5) 0.166(6) 0.276(9) 0.033(4) 0.073(5) 0.098(6)
Cl(2') 0.41(6) 0.073(13) 0.17(2) -0.01(2) 0.11(3) 0.009(13)
Cl(3) 0.198(7) 0.233(7) 0.349(12) 0.029(6) 0.034(7) 0.059(8)
Cl(4) 0.48(3) 0.35(2) 0.36(2) 0.23(2) 0.26(2) 0.087(18)
Cl(4') 0.36(2) 0.288(19) 0.196(12) 0.001(17) 0.103(14) 0.020(12)
S(1) 0.094(2) 0.0743(18) 0.101(2) -0.0250(15) 0.0320(17) -0.0254(15)
F(1) 0.071(4) 0.142(6) 0.116(5) 0.028(3) 0.042(3) 0.030(4)
F(2) 0.123(5) 0.140(6) 0.105(4) 0.062(4) 0.063(4) 0.055(4)
F(3) 0.152(7) 0.125(6) 0.114(5) -0.023(5) 0.031(5) -0.042(4)
F(4) 0.058(3) 0.145(5) 0.099(4) 0.006(3) 0.024(3) 0.020(4)
F(5) 0.115(5) 0.100(4) 0.108(4) 0.034(4) 0.048(4) 0.042(3)
F(6) 0.118(5) 0.083(4) 0.127(5) -0.017(4) 0.021(4) -0.018(4)
N(1) 0.072(5) 0.072(5) 0.081(5) -0.022(4) 0.032(4) -0.023(4)
N(2) 0.064(5) 0.068(5) 0.095(6) -0.025(4) 0.031(4) -0.026(4)
N(3) 0.077(5) 0.056(5) 0.088(5) -0.013(4) 0.033(4) -0.015(4)
N(4) 0.059(5) 0.062(5) 0.060(4) -0.003(3) 0.014(3) -0.014(3)
N(5) 0.069(5) 0.061(5) 0.077(5) -0.019(4) 0.021(4) -0.025(3)
N(6) 0.113(9) 0.098(8) 0.141(10) -0.015(7) 0.056(8) -0.021(6)
C(1) 0.084(7) 0.073(7) 0.080(6) -0.031(5) 0.032(6) -0.029(5)
C(2) 0.093(8) 0.080(7) 0.095(8) -0.045(6) 0.043(6) -0.029(6)
C(3) 0.086(7) 0.080(7) 0.090(7) -0.049(6) 0.040(6) -0.034(6)
C(4) 0.086(7) 0.094(8) 0.075(6) -0.048(6) 0.026(6) -0.037(6)
C(5) 0.078(7) 0.081(7) 0.070(6) -0.019(5) 0.026(5) -0.020(5)
C(6) 0.076(6) 0.061(6) 0.089(7) -0.032(5) 0.026(5) -0.027(5)
C(7) 0.075(7) 0.101(8) 0.070(6) -0.038(6) 0.011(5) -0.024(6)
C(8) 0.079(7) 0.105(9) 0.078(7) -0.042(6) 0.022(6) -0.009(6)
C(9) 0.090(8) 0.087(8) 0.085(7) -0.031(6) 0.035(6) -0.015(6)
C(10) 0.081(7) 0.069(7) 0.106(9) -0.036(5) 0.041(6) -0.019(6)
C(11) 0.130(12) 0.138(12) 0.087(8) -0.085(10) 0.042(8) -0.047(8)
C(12) 0.184(16) 0.161(14) 0.139(12) -0.137(13) 0.089(12) -0.068(11)
C(13) 0.124(12) 0.143(13) 0.118(11) -0.083(10) 0.046(10) -0.043(9)
C(14) 0.156(13) 0.093(9) 0.121(10) -0.065(9) 0.064(10) -0.059(8)
C(15) 0.103(11) 0.163(14) 0.094(9) -0.053(10) 0.038(8) -0.021(9)
C(16) 0.111(12) 0.190(16) 0.093(9) -0.032(11) 0.030(9) 0.004(9)
C(17) 0.140(17) 0.35(3) 0.118(14) 0.02(2) 0.067(12) -0.016(18)
C(18) 0.30(3) 0.36(3) 0.112(13) -0.25(3) 0.067(17) -0.032(17)
C(19) 0.095(8) 0.062(6) 0.100(8) -0.018(6) 0.051(7) -0.019(5)
C(20) 0.115(10) 0.069(7) 0.115(9) 0.009(7) 0.068(8) -0.003(6)
C(21) 0.091(9) 0.082(9) 0.118(9) -0.001(7) 0.051(7) -0.000(7)
C(22) 0.075(7) 0.102(9) 0.090(7) 0.004(6) 0.043(6) 0.007(6)
C(23) 0.069(6) 0.077(7) 0.076(6) -0.017(5) 0.031(5) -0.011(5)
C(24) 0.083(7) 0.062(6) 0.069(6) -0.019(5) 0.029(5) -0.011(4)
C(25) 0.070(6) 0.094(9) 0.074(6) -0.041(6) 0.029(5) -0.024(5)
C(26) 0.091(8) 0.067(7) 0.077(6) -0.035(6) 0.034(6) -0.028(5)
C(27) 0.083(7) 0.066(6) 0.074(6) -0.025(5) 0.025(5) -0.013(5)
C(28) 0.084(7) 0.058(6) 0.062(5) -0.021(5) 0.021(5) -0.017(4)
C(29) 0.071(6) 0.065(6) 0.069(5) -0.002(5) 0.021(5) -0.010(4)
C(30) 0.093(8) 0.078(7) 0.071(6) -0.004(6) 0.030(6) -0.011(5)
C(31) 0.086(8) 0.088(8) 0.088(7) 0.009(6) 0.030(6) -0.004(6)
C(32) 0.081(7) 0.089(9) 0.094(8) 0.003(7) 0.024(6) -0.014(6)
C(33) 0.063(6) 0.097(9) 0.095(7) -0.024(6) 0.022(6) -0.033(6)
C(34) 0.097(10) 0.089(9) 0.102(9) -0.012(7) 0.034(8) -0.017(6)
C(35) 0.44(7) 0.16(2) 0.11(2) 0.18(3) 0.08(3) -0.02(2)
C(36) 0.16(2) 0.17(2) 0.45(7) -0.05(2) -0.08(3) 0.17(3)
C(37) 0.101(11) 0.101(11) 0.22(2) 0.036(9) 0.051(12) 0.033(11)
C(38) 0.17(2) 0.58(6) 0.126(17) -0.14(3) 0.027(16) -0.04(2)

loop_
_atom_type_symbol
_atom_type_description
_atom_type_scat_dispersion_real
_atom_type_scat_dispersion_imag
_atom_type_scat_source
Sb Sb -0.056 5.895
;
International Tables for Crystallography
(1992, Vol. C, Tables 4.2.6.8 and 6.1.1.4)
;
Ru Ru 0.055 3.296
;
International Tables for Crystallography
(1992, Vol. C, Tables 4.2.6.8 and 6.1.1.4)
;
F F 0.073 0.053
;
International Tables for Crystallography
(1992, Vol. C, Tables 4.2.6.8 and 6.1.1.4)
;
N N 0.031 0.018
;
International Tables for Crystallography
(1992, Vol. C, Tables 4.2.6.8 and 6.1.1.4)
;
C C 0.018 0.009
;
International Tables for Crystallography
(1992, Vol. C, Tables 4.2.6.8 and 6.1.1.4)
;
S S 0.333 0.557
;
International Tables for Crystallography
(1992, Vol. C, Tables 4.2.6.8 and 6.1.1.4)
;
Cl Cl 0.364 0.702
;
International Tables for Crystallography
(1992, Vol. C, Tables 4.2.6.8 and 6.1.1.4)
;
H H 0.000 0.000
;
International Tables for Crystallography
(1992, Vol. C, Table 6.1.1.4)
;

loop_
_geom_angle_atom_site_label_1
_geom_angle_atom_site_label_2
_geom_angle_atom_site_label_3
_geom_angle
_geom_angle_publ_flag
_geom_angle_site_symmetry_3
F(1) Sb(1) F(2) 89.9(3) yes .
F(1) Sb(1) F(3) 89.6(4) yes .
F(1) Sb(1) F(4) 179.2(3) yes .
F(1) Sb(1) F(5) 89.5(3) yes .
F(1) Sb(1) F(6) 89.8(3) yes .
F(2) Sb(1) F(3) 88.7(3) yes .
F(2) Sb(1) F(4) 89.3(3) yes .
F(2) Sb(1) F(5) 179.2(3) yes .
F(2) Sb(1) F(6) 90.7(3) yes .
F(3) Sb(1) F(4) 90.6(4) yes .
F(3) Sb(1) F(5) 91.9(3) yes .
F(3) Sb(1) F(6) 179.1(4) yes .
F(4) Sb(1) F(5) 91.3(3) yes .
F(4) Sb(1) F(6) 89.9(3) yes .
F(5) Sb(1) F(6) 88.7(3) yes .
S(1) Ru(1) N(1) 95.6(2) yes .
S(1) Ru(1) N(2) 172.9(2) yes .
S(1) Ru(1) N(3) 85.7(2) yes .
S(1) Ru(1) N(4) 89.3(2) yes .
S(1) Ru(1) N(5) 94.8(2) yes .
N(1) Ru(1) N(2) 78.1(3) yes .
N(1) Ru(1) N(3) 101.5(3) yes .
N(1) Ru(1) N(4) 175.1(3) yes .
N(1) Ru(1) N(5) 99.0(3) yes .
N(2) Ru(1) N(3) 92.2(3) yes .
N(2) Ru(1) N(4) 96.9(3) yes .
N(2) Ru(1) N(5) 89.6(3) yes .
N(3) Ru(1) N(4) 79.0(3) yes .
N(3) Ru(1) N(5) 159.3(3) yes .
N(4) Ru(1) N(5) 80.3(3) yes .
Cl(2') Cl(2) C(36) 51(2) yes .
Cl(2) Cl(2') C(36) 47.8(17) yes .
Ru(1) S(1) C(34) 106.7(5) yes .
Ru(1) N(1) C(1) 125.9(7) yes .
Ru(1) N(1) C(5) 115.2(8) yes .
C(1) N(1) C(5) 118.9(9) yes .
Ru(1) N(2) C(6) 117.7(8) yes .
Ru(1) N(2) C(10) 125.9(7) yes .
C(6) N(2) C(10) 116.4(10) yes .
Ru(1) N(3) C(19) 128.9(7) yes .
Ru(1) N(3) C(23) 113.5(6) yes .
C(19) N(3) C(23) 117.4(9) yes .
Ru(1) N(4) C(24) 119.6(6) yes .
Ru(1) N(4) C(28) 117.8(6) yes .
C(24) N(4) C(28) 122.5(8) yes .
Ru(1) N(5) C(29) 113.3(7) yes .
Ru(1) N(5) C(33) 128.7(7) yes .
C(29) N(5) C(33) 118.0(9) yes .
N(1) C(1) C(2) 121.8(11) yes .
C(1) C(2) C(3) 121.3(13) yes .
C(2) C(3) C(4) 115.9(10) yes .
C(2) C(3) C(11) 122.2(12) yes .
C(4) C(3) C(11) 121.9(11) yes .
C(3) C(4) C(5) 122.1(10) yes .
N(1) C(5) C(4) 119.7(11) yes .
N(1) C(5) C(6) 116.2(9) yes .
C(4) C(5) C(6) 124.1(10) yes .
N(2) C(6) C(5) 112.7(10) yes .
N(2) C(6) C(7) 120.6(11) yes .
C(5) C(6) C(7) 126.7(9) yes .
C(6) C(7) C(8) 122.9(10) yes .
C(7) C(8) C(9) 115.6(12) yes .
C(7) C(8) C(15) 121.5(11) yes .
C(9) C(8) C(15) 122.9(13) yes .
C(8) C(9) C(10) 120.8(13) yes .
N(2) C(10) C(9) 123.7(10) yes .
C(3) C(11) C(12) 111.6(12) yes .
C(3) C(11) C(13) 108.0(12) yes .
C(3) C(11) C(14) 109.8(14) yes .
C(12) C(11) C(13) 109.2(14) yes .
C(12) C(11) C(14) 110.1(13) yes .
C(13) C(11) C(14) 108.1(12) yes .
C(8) C(15) C(16) 111.6(16) yes .
C(8) C(15) C(17) 106.6(13) yes .
C(8) C(15) C(18) 111.2(13) yes .
C(16) C(15) C(17) 109.5(14) yes .
C(16) C(15) C(18) 106.2(15) yes .
C(17) C(15) C(18) 112(2) yes .
N(3) C(19) C(20) 123.9(10) yes .
C(19) C(20) C(21) 117.3(11) yes .
C(20) C(21) C(22) 119.5(12) yes .
C(21) C(22) C(23) 120.0(11) yes .
N(3) C(23) C(22) 122.0(10) yes .
N(3) C(23) C(24) 114.7(9) yes .
C(22) C(23) C(24) 123.3(10) yes .
N(4) C(24) C(23) 113.0(9) yes .
N(4) C(24) C(25) 120.0(9) yes .
C(23) C(24) C(25) 126.9(10) yes .
C(24) C(25) C(26) 118.2(10) yes .
C(25) C(26) C(27) 120.5(10) yes .
C(26) C(27) C(28) 119.9(10) yes .
N(4) C(28) C(27) 118.8(10) yes .
N(4) C(28) C(29) 114.2(8) yes .
C(27) C(28) C(29) 126.9(9) yes .
N(5) C(29) C(28) 114.2(9) yes .
N(5) C(29) C(30) 121.1(10) yes .
C(28) C(29) C(30) 124.7(10) yes .
C(29) C(30) C(31) 120.1(11) yes .
C(30) C(31) C(32) 118.3(12) yes .
C(31) C(32) C(33) 120.0(12) yes .
N(5) C(33) C(32) 122.4(11) yes .
S(1) C(34) N(6) 178.7(12) yes .
Cl(1) C(35) C(35) 139(5) yes 7_665
Cl(2) C(36) Cl(2') 81(2) yes .
Cl(2) C(36) C(36) 118(2) yes 2_556
Cl(2') C(36) C(36) 116(2) yes 2_556
Cl(4) C(37) Cl(4') 118.9(13) yes .
Cl(4) C(37) C(38) 76.9(15) yes .
Cl(4') C(37) C(38) 78.9(15) yes .
Cl(3) C(38) C(37) 156(2) yes .
N(1) C(1) H(1) 119.1 no .
C(2) C(1) H(1) 119.1 no .
C(1) C(2) H(2) 119.3 no .
C(3) C(2) H(2) 119.3 no .
C(3) C(4) H(4) 118.9 no .
C(5) C(4) H(4) 118.9 no .
C(6) C(7) H(7) 118.6 no .
C(8) C(7) H(7) 118.5 no .
C(8) C(9) H(9) 119.6 no .
C(10) C(9) H(9) 119.6 no .
N(2) C(10) H(10) 118.2 no .
C(9) C(10) H(10) 118.1 no .
C(11) C(12) H(12A) 109.5 no .
C(11) C(12) H(12B) 109.5 no .
C(11) C(12) H(12C) 109.5 no .
H(12A) C(12) H(12B) 109.5 no .
H(12A) C(12) H(12C) 109.5 no .
H(12B) C(12) H(12C) 109.5 no .
C(11) C(13) H(13A) 109.5 no .
C(11) C(13) H(13B) 109.5 no .
C(11) C(13) H(13C) 109.5 no .
H(13A) C(13) H(13B) 109.5 no .
H(13A) C(13) H(13C) 109.5 no .
H(13B) C(13) H(13C) 109.5 no .
C(11) C(14) H(14A) 109.5 no .
C(11) C(14) H(14B) 109.5 no .
C(11) C(14) H(14C) 109.5 no .
H(14A) C(14) H(14B) 109.5 no .
H(14A) C(14) H(14C) 109.5 no .
H(14B) C(14) H(14C) 109.4 no .
C(15) C(16) H(16A) 109.5 no .
C(15) C(16) H(16B) 109.5 no .
C(15) C(16) H(16C) 109.5 no .
H(16A) C(16) H(16B) 109.5 no .
H(16A) C(16) H(16C) 109.5 no .
H(16B) C(16) H(16C) 109.5 no .
C(15) C(17) H(17A) 109.5 no .
C(15) C(17) H(17B) 109.5 no .
C(15) C(17) H(17C) 109.5 no .
H(17A) C(17) H(17B) 109.5 no .
H(17A) C(17) H(17C) 109.5 no .
H(17B) C(17) H(17C) 109.5 no .
C(15) C(18) H(18A) 109.5 no .
C(15) C(18) H(18B) 109.5 no .
C(15) C(18) H(18C) 109.5 no .
H(18A) C(18) H(18B) 109.5 no .
H(18A) C(18) H(18C) 109.5 no .
H(18B) C(18) H(18C) 109.5 no .
N(3) C(19) H(19) 118.1 no .
C(20) C(19) H(19) 118.1 no .
C(19) C(20) H(20) 121.4 no .
C(21) C(20) H(20) 121.4 no .
C(20) C(21) H(21) 120.3 no .
C(22) C(21) H(21) 120.3 no .
C(21) C(22) H(22) 120.0 no .
C(23) C(22) H(22) 120.0 no .
C(24) C(25) H(25) 120.9 no .
C(26) C(25) H(25) 120.9 no .
C(25) C(26) H(26) 119.7 no .
C(27) C(26) H(26) 119.8 no .
C(26) C(27) H(27) 120.0 no .
C(28) C(27) H(27) 120.1 no .
C(29) C(30) H(30) 119.9 no .
C(31) C(30) H(30) 119.9 no .
C(30) C(31) H(31) 120.9 no .
C(32) C(31) H(31) 120.9 no .
C(31) C(32) H(32) 120.0 no .
C(33) C(32) H(32) 120.0 no .
N(5) C(33) H(33) 118.8 no .
C(32) C(33) H(33) 118.8 no .

loop_
_geom_bond_atom_site_label_1
_geom_bond_atom_site_label_2
_geom_bond_distance
_geom_bond_publ_flag
_geom_bond_site_symmetry_2
Sb(1) F(1) 1.841(8) yes .
Sb(1) F(2) 1.875(7) yes .
Sb(1) F(3) 1.841(8) yes .
Sb(1) F(4) 1.855(7) yes .
Sb(1) F(5) 1.857(7) yes .
Sb(1) F(6) 1.837(7) yes .
Ru(1) S(1) 2.470(3) yes .
Ru(1) N(1) 2.084(8) yes .
Ru(1) N(2) 2.049(10) yes .
Ru(1) N(3) 2.060(8) yes .
Ru(1) N(4) 1.945(7) yes .
Ru(1) N(5) 2.064(8) yes .
Cl(1) C(35) 1.69(3) yes .
Cl(2) Cl(2') 2.21(5) yes .
Cl(2) C(36) 1.66(3) yes .
Cl(2') C(36) 1.75(8) yes .
Cl(3) C(38) 1.91(3) yes .
Cl(4) C(37) 1.80(2) yes .
Cl(4') C(37) 1.73(2) yes .
S(1) C(34) 1.613(19) yes .
N(1) C(1) 1.346(17) yes .
N(1) C(5) 1.356(14) yes .
N(2) C(6) 1.372(12) yes .
N(2) C(10) 1.352(17) yes .
N(3) C(19) 1.361(14) yes .
N(3) C(23) 1.358(13) yes .
N(4) C(24) 1.331(14) yes .
N(4) C(28) 1.351(13) yes .
N(5) C(29) 1.362(13) yes .
N(5) C(33) 1.349(14) yes .
N(6) C(34) 1.19(2) yes .
C(1) C(2) 1.373(15) yes .
C(2) C(3) 1.380(17) yes .
C(3) C(4) 1.384(19) yes .
C(3) C(11) 1.515(18) yes .
C(4) C(5) 1.393(15) yes .
C(5) C(6) 1.477(18) yes .
C(6) C(7) 1.385(17) yes .
C(7) C(8) 1.37(2) yes .
C(8) C(9) 1.383(15) yes .
C(8) C(15) 1.53(2) yes .
C(9) C(10) 1.37(2) yes .
C(11) C(12) 1.54(2) yes .
C(11) C(13) 1.555(19) yes .
C(11) C(14) 1.51(2) yes .
C(15) C(16) 1.49(2) yes .
C(15) C(17) 1.57(3) yes .
C(15) C(18) 1.53(3) yes .
C(19) C(20) 1.395(19) yes .
C(20) C(21) 1.422(19) yes .
C(21) C(22) 1.362(19) yes .
C(22) C(23) 1.409(16) yes .
C(23) C(24) 1.460(15) yes .
C(24) C(25) 1.410(15) yes .
C(25) C(26) 1.393(16) yes .
C(26) C(27) 1.356(17) yes .
C(27) C(28) 1.408(15) yes .
C(28) C(29) 1.473(15) yes .
C(29) C(30) 1.380(16) yes .
C(30) C(31) 1.382(18) yes .
C(31) C(32) 1.368(19) yes .
C(32) C(33) 1.370(18) yes .
C(35) C(35) 1.03(8) yes 7_665
C(36) C(36) 1.55(6) yes 2_556
C(37) C(38) 1.63(3) yes .
C(1) H(1) 0.950 no .
C(2) H(2) 0.950 no .
C(4) H(4) 0.950 no .
C(7) H(7) 0.950 no .
C(9) H(9) 0.950 no .
C(10) H(10) 0.950 no .
C(12) H(12A) 0.980 no .
C(12) H(12B) 0.980 no .
C(12) H(12C) 0.980 no .
C(13) H(13A) 0.980 no .
C(13) H(13B) 0.980 no .
C(13) H(13C) 0.980 no .
C(14) H(14A) 0.980 no .
C(14) H(14B) 0.980 no .
C(14) H(14C) 0.980 no .
C(16) H(16A) 0.980 no .
C(16) H(16B) 0.980 no .
C(16) H(16C) 0.980 no .
C(17) H(17A) 0.980 no .
C(17) H(17B) 0.980 no .
C(17) H(17C) 0.980 no .
C(18) H(18A) 0.980 no .
C(18) H(18B) 0.980 no .
C(18) H(18C) 0.980 no .
C(19) H(19) 0.950 no .
C(20) H(20) 0.950 no .
C(21) H(21) 0.950 no .
C(22) H(22) 0.950 no .
C(25) H(25) 0.950 no .
C(26) H(26) 0.950 no .
C(27) H(27) 0.950 no .
C(30) H(30) 0.950 no .
C(31) H(31) 0.950 no .
C(32) H(32) 0.950 no .
C(33) H(33) 0.950 no .

loop_
_geom_contact_atom_site_label_1
_geom_contact_atom_site_label_2
_geom_contact_distance
_geom_contact_site_symmetry_2
Cl(1) Cl(2') 3.57(3) 4_575
Cl(2) Cl(4') 2.46(2) 4_465
Cl(2) C(21) 3.595(15) .
Cl(2') Cl(1) 3.57(3) 4_475
Cl(2') N(6) 2.19(5) 3_676
Cl(2') C(34) 3.26(6) 3_676
Cl(4) N(2) 3.50(2) 3_666
Cl(4) C(6) 3.41(2) 3_666
Cl(4) C(7) 3.45(2) 3_666
Cl(4) C(8) 3.56(2) 3_666
Cl(4) C(10) 3.56(2) 3_666
Cl(4) C(18) 3.45(3) 8_554
Cl(4) C(19) 3.52(3) 3_666
Cl(4') Cl(2) 2.46(2) 4_565
Cl(4') C(21) 3.54(2) 4_565
F(1) C(12) 3.29(2) 4_475
F(1) C(13) 3.575(19) 6_646
F(1) C(25) 3.536(11) 2_556
F(1) C(31) 3.203(16) 4_465
F(1) C(32) 3.317(16) 4_465
F(2) C(4) 3.436(13) 6_646
F(2) C(7) 3.464(12) 6_646
F(2) C(13) 3.55(2) 6_646
F(3) C(14) 3.26(2) 6_646
F(3) C(37) 3.251(19) 3_666
F(3) C(38) 3.40(3) 3_666
F(4) C(9) 3.594(12) .
F(4) C(10) 3.163(13) .
F(4) C(17) 3.40(2) 6_646
F(4) C(24) 3.420(14) .
F(4) C(25) 3.170(14) .
F(4) C(26) 3.249(15) .
F(4) C(27) 3.547(16) .
F(5) F(5) 3.590(9) 2_556
F(5) C(22) 3.311(17) .
F(5) C(22) 3.391(13) 2_556
F(5) C(25) 3.252(17) .
F(6) C(36) 3.21(3) 2_546
N(2) Cl(4) 3.50(2) 3_666
N(6) Cl(2') 2.19(5) 3_676
N(6) C(20) 3.367(18) 3_676
N(6) C(26) 3.492(16) 3_666
N(6) C(27) 3.336(16) 3_666
C(4) F(2) 3.436(13) 6_656
C(6) Cl(4) 3.41(2) 3_666
C(7) Cl(4) 3.45(2) 3_666
C(7) F(2) 3.464(12) 6_656
C(8) Cl(4) 3.56(2) 3_666
C(9) F(4) 3.594(12) .
C(10) Cl(4) 3.56(2) 3_666
C(10) F(4) 3.163(13) .
C(12) F(1) 3.29(2) 4_575
C(13) F(1) 3.575(19) 6_656
C(13) F(2) 3.55(2) 6_656
C(14) F(3) 3.26(2) 6_656
C(17) F(4) 3.40(2) 6_656
C(18) Cl(4) 3.45(3) 8_555
C(19) Cl(4) 3.52(3) 3_666
C(20) N(6) 3.367(18) 3_676
C(20) C(37) 3.52(2) 3_666
C(21) Cl(2) 3.595(15) .
C(21) Cl(4') 3.54(2) 4_465
C(22) F(5) 3.311(17) .
C(22) F(5) 3.391(13) 2_556
C(24) F(4) 3.420(14) .
C(25) F(1) 3.536(11) 2_556
C(25) F(4) 3.170(14) .
C(25) F(5) 3.252(17) .
C(26) F(4) 3.249(15) .
C(26) N(6) 3.492(16) 3_666
C(26) C(31) 3.444(19) 3_666
C(26) C(32) 3.539(18) 3_666
C(27) F(4) 3.547(16) .
C(27) N(6) 3.336(16) 3_666
C(27) C(30) 3.518(18) 3_666
C(27) C(34) 3.438(17) 3_666
C(30) C(27) 3.518(18) 3_666
C(31) F(1) 3.203(16) 4_565
C(31) C(26) 3.444(19) 3_666
C(32) F(1) 3.317(16) 4_565
C(32) C(26) 3.539(18) 3_666
C(34) Cl(2') 3.26(6) 3_676
C(34) C(27) 3.438(17) 3_666
C(36) F(6) 3.21(3) 2_566
C(37) F(3) 3.251(19) 3_666
C(37) C(20) 3.52(2) 3_666
C(38) F(3) 3.40(3) 3_666
Sb(1) H(13A) 3.474 6_646
Sb(1) H(25) 3.517 2_556
Cl(1) H(13C) 3.150 2_656
Cl(1) H(32) 3.315 2_656
Cl(1) H(33) 2.927 2_656
Cl(2) H(16A) 3.068 5_454
Cl(2) H(16B) 3.581 5_454
Cl(2) H(20) 3.280 .
Cl(2) H(20) 3.261 2_556
Cl(2) H(21) 2.872 .
Cl(2) H(21) 3.557 2_556
Cl(2') H(20) 2.785 .
Cl(2') H(26) 2.883 1_565
Cl(2') H(33) 3.273 3_676
Cl(3) H(13B) 3.472 2_646
Cl(3) H(17C) 3.026 3_666
Cl(4) H(16A) 3.423 8_554
Cl(4) H(17C) 2.975 3_666
Cl(4) H(18B) 3.277 8_554
Cl(4) H(18C) 2.747 8_554
Cl(4) H(19) 3.480 3_666
Cl(4') H(12A) 2.997 2_646
Cl(4') H(16A) 3.301 8_554
Cl(4') H(21) 2.752 4_565
S(1) H(2) 3.567 3_676
S(1) H(27) 3.239 3_666
S(1) H(30) 2.995 3_666
F(1) H(12A) 3.469 4_475
F(1) H(12B) 2.488 4_475
F(1) H(12C) 3.484 4_475
F(1) H(13A) 2.707 6_646
F(1) H(25) 2.992 2_556
F(1) H(31) 2.558 4_465
F(1) H(32) 2.781 4_465
F(2) H(4) 2.498 6_646
F(2) H(7) 2.518 6_646
F(2) H(13A) 2.678 6_646
F(2) H(14C) 3.524 6_646
F(2) H(16C) 2.814 6_646
F(2) H(17A) 3.382 6_646
F(3) H(9) 3.122 .
F(3) H(10) 3.530 .
F(3) H(12A) 3.518 4_475
F(3) H(12B) 3.524 4_475
F(3) H(13A) 3.129 6_646
F(3) H(14B) 2.789 6_646
F(3) H(14C) 2.838 6_646
F(4) H(9) 3.216 .
F(4) H(10) 2.315 .
F(4) H(16B) 3.354 6_646
F(4) H(17A) 2.438 6_646
F(4) H(25) 3.483 .
F(5) H(22) 2.936 .
F(5) H(22) 2.448 2_556
F(5) H(25) 2.856 .
F(5) H(25) 2.680 2_556
F(6) H(16B) 3.465 6_646
F(6) H(25) 3.523 .
F(6) H(25) 2.922 2_556
F(6) H(26) 3.555 .
F(6) H(26) 3.229 2_556
F(6) H(32) 3.523 4_465
N(3) H(2) 3.381 3_676
N(5) H(27) 3.547 3_666
N(6) H(16B) 3.207 8_564
N(6) H(18B) 3.204 8_564
N(6) H(19) 3.463 3_676
N(6) H(20) 2.545 3_676
N(6) H(26) 2.936 3_666
N(6) H(27) 2.615 3_666
C(1) H(19) 3.595 3_676
C(12) H(31) 3.407 1_565
C(13) H(14B) 3.421 7_676
C(14) H(13B) 3.281 7_676
C(14) H(18A) 3.074 6_656
C(18) H(14C) 3.258 6_646
C(19) H(1) 2.914 3_676
C(19) H(2) 3.139 3_676
C(20) H(1) 3.141 3_676
C(20) H(2) 2.965 3_676
C(21) H(2) 3.027 3_676
C(21) H(12C) 3.354 3_676
C(21) H(21) 2.918 2_556
C(22) H(2) 3.255 3_676
C(22) H(12C) 3.026 3_676
C(22) H(21) 3.547 2_556
C(22) H(22) 3.549 2_556
C(23) H(2) 3.407 3_676
C(23) H(12C) 3.344 3_676
C(25) H(31) 3.460 3_666
C(27) H(17B) 3.299 6_646
C(28) H(30) 3.545 3_666
C(29) H(27) 3.501 3_666
C(30) H(17B) 3.313 6_646
C(31) H(14A) 3.413 1_545
C(32) H(26) 3.367 3_666
C(34) H(18B) 3.218 8_564
C(34) H(19) 3.239 3_676
C(34) H(20) 3.146 3_676
C(34) H(27) 2.549 3_666
C(34) H(30) 3.437 3_666
C(35) H(13C) 3.343 2_656
C(36) H(16B) 3.441 5_454
C(36) H(26) 3.519 1_565
C(37) H(12A) 3.537 2_646
C(38) H(12A) 3.226 2_646
C(38) H(13B) 3.490 2_646
C(38) H(17C) 3.258 3_666
H(1) C(19) 2.914 3_676
H(1) C(20) 3.141 3_676
H(1) H(1) 3.449 3_676
H(1) H(19) 2.728 3_676
H(1) H(20) 3.136 3_676
H(2) S(1) 3.567 3_676
H(2) N(3) 3.381 3_676
H(2) C(19) 3.139 3_676
H(2) C(20) 2.965 3_676
H(2) C(21) 3.027 3_676
H(2) C(22) 3.255 3_676
H(2) C(23) 3.407 3_676
H(2) H(20) 3.367 3_676
H(2) H(21) 3.456 3_676
H(4) F(2) 2.498 6_656
H(7) F(2) 2.518 6_656
H(9) F(3) 3.122 .
H(9) F(4) 3.216 .
H(9) H(14C) 3.491 6_646
H(9) H(17A) 3.364 6_646
H(10) F(3) 3.530 .
H(10) F(4) 2.315 .
H(10) H(17A) 3.133 6_646
H(12A) Cl(4') 2.997 2_666
H(12A) F(1) 3.469 4_575
H(12A) F(3) 3.518 4_575
H(12A) C(37) 3.537 2_666
H(12A) C(38) 3.226 2_666
H(12A) H(14B) 3.414 7_676
H(12B) F(1) 2.488 4_575
H(12B) F(3) 3.524 4_575
H(12B) H(13A) 3.218 7_676
H(12B) H(13B) 3.152 7_676
H(12B) H(14B) 3.221 7_676
H(12B) H(31) 2.689 1_565
H(12C) F(1) 3.484 4_575
H(12C) C(21) 3.354 3_676
H(12C) C(22) 3.026 3_676
H(12C) C(23) 3.344 3_676
H(12C) H(22) 3.141 3_676
H(12C) H(31) 3.307 1_565
H(13A) Sb(1) 3.474 6_656
H(13A) F(1) 2.707 6_656
H(13A) F(2) 2.678 6_656
H(13A) F(3) 3.129 6_656
H(13A) H(12B) 3.218 7_676
H(13A) H(32) 3.481 7_666
H(13B) Cl(3) 3.472 2_666
H(13B) C(14) 3.281 7_676
H(13B) C(38) 3.490 2_666
H(13B) H(12B) 3.152 7_676
H(13B) H(14A) 3.294 7_676
H(13B) H(14B) 2.492 7_676
H(13C) Cl(1) 3.150 2_656
H(13C) C(35) 3.343 2_656
H(14A) C(31) 3.413 1_565
H(14A) H(13B) 3.294 7_676
H(14A) H(18A) 2.908 6_656
H(14A) H(30) 3.355 1_565
H(14A) H(31) 2.778 1_565
H(14B) F(3) 2.789 6_656
H(14B) C(13) 3.421 7_676
H(14B) H(12A) 3.414 7_676
H(14B) H(12B) 3.221 7_676
H(14B) H(13B) 2.492 7_676
H(14C) F(2) 3.524 6_656
H(14C) F(3) 2.838 6_656
H(14C) C(18) 3.258 6_656
H(14C) H(9) 3.491 6_656
H(14C) H(18A) 2.386 6_656
H(14C) H(18C) 3.354 6_656
H(16A) Cl(2) 3.068 5_545
H(16A) Cl(4) 3.423 8_555
H(16A) Cl(4') 3.301 8_555
H(16B) Cl(2) 3.581 5_545
H(16B) F(4) 3.354 6_656
H(16B) F(6) 3.465 6_656
H(16B) N(6) 3.207 8_565
H(16B) C(36) 3.441 5_545
H(16B) H(26) 3.556 6_656
H(16B) H(27) 3.548 6_656
H(16C) F(2) 2.814 6_656
H(17A) F(2) 3.382 6_656
H(17A) F(4) 2.438 6_656
H(17A) H(9) 3.364 6_656
H(17A) H(10) 3.133 6_656
H(17B) C(27) 3.299 6_656
H(17B) C(30) 3.313 6_656
H(17B) H(27) 2.919 6_656
H(17B) H(30) 2.884 6_656
H(17C) Cl(3) 3.026 3_666
H(17C) Cl(4) 2.975 3_666
H(17C) C(38) 3.258 3_666
H(18A) C(14) 3.074 6_646
H(18A) H(14A) 2.908 6_646
H(18A) H(14C) 2.386 6_646
H(18B) Cl(4) 3.277 8_555
H(18B) N(6) 3.204 8_565
H(18B) C(34) 3.218 8_565
H(18B) H(19) 3.127 6_646
H(18B) H(20) 3.574 6_646
H(18C) Cl(4) 2.747 8_555
H(18C) H(14C) 3.354 6_646
H(19) Cl(4) 3.480 3_666
H(19) N(6) 3.463 3_676
H(19) C(1) 3.595 3_676
H(19) C(34) 3.239 3_676
H(19) H(1) 2.728 3_676
H(19) H(18B) 3.127 6_656
H(20) Cl(2) 3.280 .
H(20) Cl(2) 3.261 2_556
H(20) Cl(2') 2.785 .
H(20) N(6) 2.545 3_676
H(20) C(34) 3.146 3_676
H(20) H(1) 3.136 3_676
H(20) H(2) 3.367 3_676
H(20) H(18B) 3.574 6_656
H(21) Cl(2) 2.872 .
H(21) Cl(2) 3.557 2_556
H(21) Cl(4') 2.752 4_465
H(21) C(21) 2.918 2_556
H(21) C(22) 3.547 2_556
H(21) H(2) 3.456 3_676
H(21) H(21) 2.300 2_556
H(21) H(22) 3.487 2_556
H(22) F(5) 2.936 .
H(22) F(5) 2.448 2_556
H(22) C(22) 3.549 2_556
H(22) H(12C) 3.141 3_676
H(22) H(21) 3.487 2_556
H(22) H(22) 2.986 2_556
H(25) Sb(1) 3.517 2_556
H(25) F(1) 2.992 2_556
H(25) F(4) 3.483 .
H(25) F(5) 2.856 .
H(25) F(5) 2.680 2_556
H(25) F(6) 3.523 .
H(25) F(6) 2.922 2_556
H(26) Cl(2') 2.883 1_545
H(26) F(6) 3.555 .
H(26) F(6) 3.229 2_556
H(26) N(6) 2.936 3_666
H(26) C(32) 3.367 3_666
H(26) C(36) 3.519 1_545
H(26) H(16B) 3.556 6_646
H(26) H(32) 3.454 3_666
H(27) S(1) 3.239 3_666
H(27) N(5) 3.547 3_666
H(27) N(6) 2.615 3_666
H(27) C(29) 3.501 3_666
H(27) C(34) 2.549 3_666
H(27) H(16B) 3.548 6_646
H(27) H(17B) 2.919 6_646
H(30) S(1) 2.995 3_666
H(30) C(28) 3.545 3_666
H(30) C(34) 3.437 3_666
H(30) H(14A) 3.355 1_545
H(30) H(17B) 2.884 6_646
H(31) F(1) 2.558 4_565
H(31) C(12) 3.407 1_545
H(31) C(25) 3.460 3_666
H(31) H(12B) 2.689 1_545
H(31) H(12C) 3.307 1_545
H(31) H(14A) 2.778 1_545
H(32) Cl(1) 3.315 2_656
H(32) F(1) 2.781 4_565
H(32) F(6) 3.523 4_565
H(32) H(13A) 3.481 7_666
H(32) H(26) 3.454 3_666
H(33) Cl(1) 2.927 2_656
H(33) Cl(2') 3.273 3_676

loop_
_geom_torsion_atom_site_label_1
_geom_torsion_atom_site_label_2
_geom_torsion_atom_site_label_3
_geom_torsion_atom_site_label_4
_geom_torsion
_geom_torsion_site_symmetry_3
_geom_torsion_site_symmetry_4
S(1) Ru(1) N(1) C(1) 1.8(9) . .
S(1) Ru(1) N(1) C(5) 179.3(7) . .
N(1) Ru(1) S(1) C(34) 59.1(5) . .
S(1) Ru(1) N(2) C(6) -33(2) . .
S(1) Ru(1) N(2) C(10) 149.7(17) . .
N(2) Ru(1) S(1) C(34) 88(2) . .
S(1) Ru(1) N(3) C(19) -88.7(11) . .
S(1) Ru(1) N(3) C(23) 86.7(8) . .
N(3) Ru(1) S(1) C(34) 160.3(5) . .
S(1) Ru(1) N(4) C(24) -83.4(8) . .
S(1) Ru(1) N(4) C(28) 97.4(8) . .
N(4) Ru(1) S(1) C(34) -120.7(5) . .
S(1) Ru(1) N(5) C(29) -91.9(7) . .
S(1) Ru(1) N(5) C(33) 89.3(10) . .
N(5) Ru(1) S(1) C(34) -40.5(5) . .
N(1) Ru(1) N(2) C(6) -3.7(7) . .
N(1) Ru(1) N(2) C(10) 178.8(9) . .
N(2) Ru(1) N(1) C(1) -174.7(9) . .
N(2) Ru(1) N(1) C(5) 2.7(7) . .
N(1) Ru(1) N(3) C(19) 6.1(11) . .
N(1) Ru(1) N(3) C(23) -178.4(8) . .
N(3) Ru(1) N(1) C(1) -84.9(9) . .
N(3) Ru(1) N(1) C(5) 92.6(8) . .
N(1) Ru(1) N(4) C(24) 99(4) . .
N(1) Ru(1) N(4) C(28) -80(4) . .
N(4) Ru(1) N(1) C(1) 179(3) . .
N(4) Ru(1) N(1) C(5) -3(4) . .
N(1) Ru(1) N(5) C(29) 171.6(8) . .
N(1) Ru(1) N(5) C(33) -7.1(11) . .
N(5) Ru(1) N(1) C(1) 97.6(9) . .
N(5) Ru(1) N(1) C(5) -85.0(8) . .
N(2) Ru(1) N(3) C(19) 84.5(11) . .
N(2) Ru(1) N(3) C(23) -100.1(8) . .
N(3) Ru(1) N(2) C(6) -105.0(7) . .
N(3) Ru(1) N(2) C(10) 77.5(9) . .
N(2) Ru(1) N(4) C(24) 93.2(8) . .
N(2) Ru(1) N(4) C(28) -86.0(8) . .
N(4) Ru(1) N(2) C(6) 175.8(7) . .
N(4) Ru(1) N(2) C(10) -1.7(9) . .
N(2) Ru(1) N(5) C(29) 93.7(8) . .
N(2) Ru(1) N(5) C(33) -85.1(10) . .
N(5) Ru(1) N(2) C(6) 95.7(7) . .
N(5) Ru(1) N(2) C(10) -81.8(9) . .
N(3) Ru(1) N(4) C(24) 2.3(8) . .
N(3) Ru(1) N(4) C(28) -176.9(8) . .
N(4) Ru(1) N(3) C(19) -178.9(11) . .
N(4) Ru(1) N(3) C(23) -3.5(8) . .
N(3) Ru(1) N(5) C(29) -1.5(15) . .
N(3) Ru(1) N(5) C(33) 179.7(5) . .
N(5) Ru(1) N(3) C(19) 179.2(11) . .
N(5) Ru(1) N(3) C(23) -5.4(16) . .
N(4) Ru(1) N(5) C(29) -3.4(7) . .
N(4) Ru(1) N(5) C(33) 177.8(11) . .
N(5) Ru(1) N(4) C(24) -178.4(9) . .
N(5) Ru(1) N(4) C(28) 2.4(8) . .
Cl(2') Cl(2) C(36) C(36) -114(3) . 2_556
Cl(2) Cl(2') C(36) C(36) 116(2) . 2_556
Ru(1) S(1) C(34) N(6) 22(72) . .
Ru(1) N(1) C(1) C(2) -176.3(9) . .
Ru(1) N(1) C(5) C(4) 178.2(8) . .
Ru(1) N(1) C(5) C(6) -1.6(12) . .
C(1) N(1) C(5) C(4) -4.1(16) . .
C(1) N(1) C(5) C(6) 176.1(10) . .
C(5) N(1) C(1) C(2) 6.3(17) . .
Ru(1) N(2) C(6) C(5) 3.8(12) . .
Ru(1) N(2) C(6) C(7) -175.8(8) . .
Ru(1) N(2) C(10) C(9) 176.4(9) . .
C(6) N(2) C(10) C(9) -1.1(16) . .
C(10) N(2) C(6) C(5) -178.4(9) . .
C(10) N(2) C(6) C(7) 1.9(15) . .
Ru(1) N(3) C(19) C(20) 174.9(11) . .
Ru(1) N(3) C(23) C(22) -176.4(10) . .
Ru(1) N(3) C(23) C(24) 4.1(13) . .
C(19) N(3) C(23) C(22) -0.4(14) . .
C(19) N(3) C(23) C(24) -179.9(10) . .
C(23) N(3) C(19) C(20) -0.4(15) . .
Ru(1) N(4) C(24) C(23) -0.8(12) . .
Ru(1) N(4) C(24) C(25) -178.6(8) . .
Ru(1) N(4) C(28) C(27) 178.8(8) . .
Ru(1) N(4) C(28) C(29) -1.1(13) . .
C(24) N(4) C(28) C(27) -0.4(12) . .
C(24) N(4) C(28) C(29) 179.7(7) . .
C(28) N(4) C(24) C(23) 178.3(10) . .
C(28) N(4) C(24) C(25) 0.5(13) . .
Ru(1) N(5) C(29) C(28) 3.7(12) . .
Ru(1) N(5) C(29) C(30) -177.1(9) . .
Ru(1) N(5) C(33) C(32) 177.3(10) . .
C(29) N(5) C(33) C(32) -1.5(19) . .
C(33) N(5) C(29) C(28) -177.3(10) . .
C(33) N(5) C(29) C(30) 1.8(17) . .
N(1) C(1) C(2) C(3) -4.9(18) . .
C(1) C(2) C(3) C(4) 1.4(17) . .
C(1) C(2) C(3) C(11) -175.6(12) . .
C(2) C(3) C(4) C(5) 0.7(16) . .
C(2) C(3) C(11) C(12) -7.2(19) . .
C(2) C(3) C(11) C(13) -127.3(14) . .
C(2) C(3) C(11) C(14) 115.2(15) . .
C(4) C(3) C(11) C(12) 176.0(12) . .
C(4) C(3) C(11) C(13) 56.0(19) . .
C(4) C(3) C(11) C(14) -61.6(15) . .
C(11) C(3) C(4) C(5) 177.6(12) . .
C(3) C(4) C(5) N(1) 0.7(16) . .
C(3) C(4) C(5) C(6) -179.5(11) . .
N(1) C(5) C(6) N(2) -1.4(14) . .
N(1) C(5) C(6) C(7) 178.3(11) . .
C(4) C(5) C(6) N(2) 178.8(10) . .
C(4) C(5) C(6) C(7) -1.5(19) . .
N(2) C(6) C(7) C(8) -2.5(18) . .
C(5) C(6) C(7) C(8) 177.8(11) . .
C(6) C(7) C(8) C(9) 2.1(18) . .
C(6) C(7) C(8) C(15) -177.6(12) . .
C(7) C(8) C(9) C(10) -1.2(18) . .
C(7) C(8) C(15) C(16) -51.8(19) . .
C(7) C(8) C(15) C(17) 67.7(18) . .
C(7) C(8) C(15) C(18) -170.2(16) . .
C(9) C(8) C(15) C(16) 128.6(15) . .
C(9) C(8) C(15) C(17) -111.9(17) . .
C(9) C(8) C(15) C(18) 10(2) . .
C(15) C(8) C(9) C(10) 178.4(13) . .
C(8) C(9) C(10) N(2) 0.8(18) . .
N(3) C(19) C(20) C(21) 0.6(18) . .
C(19) C(20) C(21) C(22) 0(2) . .
C(20) C(21) C(22) C(23) -0.8(18) . .
C(21) C(22) C(23) N(3) 1(2) . .
C(21) C(22) C(23) C(24) -179.5(11) . .
N(3) C(23) C(24) N(4) -2.3(15) . .
N(3) C(23) C(24) C(25) 175.4(11) . .
C(22) C(23) C(24) N(4) 178.2(11) . .
C(22) C(23) C(24) C(25) -4(2) . .
N(4) C(24) C(25) C(26) -0.5(15) . .
C(23) C(24) C(25) C(26) -178.0(12) . .
C(24) C(25) C(26) C(27) 0.4(14) . .
C(25) C(26) C(27) C(28) -0.2(15) . .
C(26) C(27) C(28) N(4) 0.2(14) . .
C(26) C(27) C(28) C(29) -179.9(9) . .
N(4) C(28) C(29) N(5) -1.9(15) . .
N(4) C(28) C(29) C(30) 179.0(11) . .
C(27) C(28) C(29) N(5) 178.2(11) . .
C(27) C(28) C(29) C(30) -0.9(17) . .
N(5) C(29) C(30) C(31) -0.8(16) . .
C(28) C(29) C(30) C(31) 178.2(12) . .
C(29) C(30) C(31) C(32) -0.6(16) . .
C(30) C(31) C(32) C(33) 0.9(18) . .
C(31) C(32) C(33) N(5) 0.1(19) . .
Cl(2) C(36) C(36) Cl(2) 21(4) 2_556 2_556
Cl(2) C(36) C(36) Cl(2') -72(3) 2_556 2_556
Cl(2') C(36) C(36) Cl(2) -72(3) 2_556 2_556
Cl(2') C(36) C(36) Cl(2') -164.8(19) 2_556 2_556
Cl(4) C(37) C(38) Cl(3) -48(4) . .
Cl(4') C(37) C(38) Cl(3) 76(4) . .
